data_1538498
loop_
_publ_author_name
'Preiss, H.'

_publ_section_title
;
 Die Kristallstrukturen der Verbindungen P Cl5 Nb Cl5 und P Cl5 Ta Cl5
;
_journal_name_full 'Zeitschrift fuer Anorganische und Allgemeine Chemie'
_journal_page_first 56
_journal_page_last 64
_journal_volume 380
_journal_year 1971
_chemical_formula_sum 'Cl10 Nb P'
_chemical_name_systematic 'P Cl5 Nb Cl5'
_space_group_IT_number 2
_symmetry_space_group_name_Hall '-P 1'
_symmetry_space_group_name_H-M 'P -1'
_cell_angle_alpha 90
_cell_angle_beta 105.1
_cell_angle_gamma 90
_cell_formula_units_Z 2
_cell_length_a 7.22
_cell_length_b 13.7
_cell_length_c 6.97
_cell_volume 665.626
_citation_journal_id_ASTM ZAACAB
_cod_data_source_file Preiss_ZAACAB_1971_1088.cif
_cod_data_source_block Cl10Nb1P1
_cod_original_cell_volume 665.6263
_cod_original_formula_sum 'Cl10 Nb1 P1'
_cod_database_code 1538498

loop_
_symmetry_equiv_pos_as_xyz
x,y,z
-x,-y,-z

loop_
_atom_site_label
_atom_site_type_symbol
_atom_site_fract_x
_atom_site_fract_y
_atom_site_fract_z
_atom_site_occupancy
_atom_site_U_iso_or_equiv
Cl7 Cl-1 0.4136 0.0972 0.653 1 0.0
Cl1 Cl-1 0.0799 0.9212 0.301 1 0.0
Cl8 Cl-1 0.4848 0.3089 0.8721 1 0.0
P1 P+5 0.4047 0.24 0.6172 1 0.0
Nb2 Nb+5 0 0.5 0 1 0.0
Cl3 Cl-1 0.8205 0.1131 0.1361 1 0.0
Cl4 Cl-1 0.3024 0.4788 0.2307 1 0.0
Nb1 Nb+5 0 0 0 1 0.0
Cl5 Cl-1 0.8327 0.4552 0.2384 1 0.0
Cl10 Cl-1 0.5937 0.2746 0.4793 1 0.0
Cl6 Cl-1 0.0137 0.6633 0.1004 1 0.0
Cl2 Cl-1 0.2735 0.1017 0.1128 1 0.0
Cl9 Cl-1 0.1549 0.2742 0.472 1 0.0
